data_7111743
loop_
_publ_author_name
'Winter, Stephen M.'
'Roberts, Ryan J.'
'Mailman, Aaron'
'Cvrkalj, Kristina'
'Assoud, Abdeljalil'
'Oakley, Richard T.'

_publ_section_title
;
 Thermal conversion of a pyridine-bridged bisdithiazolyl radical to a
 zwitterionic bisdithiazolopyridone
;
_journal_issue 25
_journal_name_full 'Chemical Communications'
_journal_page_first 4496
_journal_page_last 4498
_journal_paper_doi 10.1039/c0cc00775g
_journal_volume 46
_journal_year 2010
_chemical_formula_sum 'C6 H3 N3 O S4'
_chemical_formula_weight 261.35
_chemical_name_systematic
;
?
;
_space_group_IT_number 52
_symmetry_cell_setting orthorhombic
_symmetry_space_group_name_Hall '-P 2a 2bc'
_symmetry_space_group_name_H-M 'P n n a'
_atom_sites_solution_hydrogens geom
_atom_sites_solution_primary direct
_atom_sites_solution_secondary difmap
_audit_creation_method SHELXL-97
_cell_angle_alpha 90.00
_cell_angle_beta 90.00
_cell_angle_gamma 90.00
_cell_formula_units_Z 8
_cell_length_a 11.1845(10)
_cell_length_b 14.4724(12)
_cell_length_c 11.3596(10)
_cell_measurement_temperature 296(2)
_cell_volume 1838.7(3)
_computing_structure_refinement 'SHELXL-97 (Sheldrick, 1997)'
_computing_structure_solution 'SHELXS-97 (Sheldrick, 1990)'
_diffrn_ambient_temperature 296(2)
_diffrn_measured_fraction_theta_full 0.999
_diffrn_measured_fraction_theta_max 0.999
_diffrn_radiation_monochromator graphite
_diffrn_radiation_source 'fine-focus sealed tube'
_diffrn_radiation_type MoK\a
_diffrn_radiation_wavelength 0.71073
_diffrn_reflns_av_R_equivalents 0.0502
_diffrn_reflns_av_sigmaI/netI 0.0302
_diffrn_reflns_limit_h_max 15
_diffrn_reflns_limit_h_min -15
_diffrn_reflns_limit_k_max 20
_diffrn_reflns_limit_k_min -20
_diffrn_reflns_limit_l_max 16
_diffrn_reflns_limit_l_min -16
_diffrn_reflns_number 20292
_diffrn_reflns_theta_full 30.46
_diffrn_reflns_theta_max 30.46
_diffrn_reflns_theta_min 2.81
_exptl_absorpt_coefficient_mu 0.996
_exptl_absorpt_correction_T_max 0.9537
_exptl_absorpt_correction_T_min 0.8949
_exptl_absorpt_correction_type empirical
_exptl_crystal_density_diffrn 1.888
_exptl_crystal_density_method 'not measured'
_exptl_crystal_F_000 1056
_exptl_crystal_size_max 0.11
_exptl_crystal_size_mid 0.10
_exptl_crystal_size_min 0.05
_refine_diff_density_max 0.278
_refine_diff_density_min -0.279
_refine_diff_density_rms 0.068
_refine_ls_extinction_coef 0.0011(2)
_refine_ls_extinction_expression Fc^*^=kFc[1+0.001xFc^2^\l^3^/sin(2\q)]^-1/4^
_refine_ls_extinction_method SHELXL
_refine_ls_goodness_of_fit_ref 1.130
_refine_ls_hydrogen_treatment constr
_refine_ls_matrix_type full
_refine_ls_number_parameters 133
_refine_ls_number_reflns 2802
_refine_ls_number_restraints 0
_refine_ls_restrained_S_all 1.130
_refine_ls_R_factor_all 0.0557
_refine_ls_R_factor_gt 0.0375
_refine_ls_shift/su_max 0.001
_refine_ls_shift/su_mean 0.000
_refine_ls_structure_factor_coef Fsqd
_refine_ls_weighting_details 'calc w=1/[\s^2^(Fo^2^)+(0.0133P)^2^+1.2977P] where P=(Fo^2^+2Fc^2^)/3'
_refine_ls_weighting_scheme calc
_refine_ls_wR_factor_gt 0.0674
_refine_ls_wR_factor_ref 0.0747
_reflns_number_gt 2124
_reflns_number_total 2802
_reflns_threshold_expression >2sigma(I)
_cod_data_source_file C0CC00775Gsup1.cif
_cod_data_source_block omebpme_0ma
_cod_database_code 7111743

loop_
_symmetry_equiv_pos_as_xyz
'x, y, z'
'-x+1/2, -y, z'
'-x+1/2, y+1/2, -z+1/2'
'x, -y+1/2, -z+1/2'
'-x, -y, -z'
'x-1/2, y, -z'
'x-1/2, -y-1/2, z-1/2'
'-x, y-1/2, z-1/2'

loop_
_atom_site_label
_atom_site_type_symbol
_atom_site_fract_x
_atom_site_fract_y
_atom_site_fract_z
_atom_site_U_iso_or_equiv
_atom_site_adp_type
_atom_site_occupancy
_atom_site_symmetry_multiplicity
_atom_site_calc_flag
_atom_site_refinement_flags
S1A S 0.90518(5) 0.58308(4) 0.00799(5) 0.03997(15) Uani 1 1 d .
S2A S 0.74037(5) 0.63533(4) 0.05969(5) 0.03830(15) Uani 1 1 d .
O1A O 0.62074(18) 0.7500 0.2500 0.0399(5) Uani 1 2 d S
N1A N 0.9944(2) 0.7500 0.2500 0.0316(5) Uani 1 2 d S
N2A N 0.98942(16) 0.63945(13) 0.10126(17) 0.0371(4) Uani 1 1 d .
C1A C 0.93232(18) 0.69533(14) 0.17224(18) 0.0290(4) Uani 1 1 d .
C2A C 0.80511(18) 0.69978(14) 0.16879(18) 0.0285(4) Uani 1 1 d .
C3A C 0.7349(3) 0.7500 0.2500 0.0297(6) Uani 1 2 d S
C4A C 1.1257(3) 0.7500 0.2500 0.0523(10) Uani 1 2 d S
H4AA H 1.1543 0.7917 0.3093 0.078 Uiso 1 1 calc R
H4AB H 1.1543 0.7695 0.1743 0.078 Uiso 0.25 1 calc PR
H4AC H 1.1543 0.6888 0.2664 0.078 Uiso 0.25 1 calc PR
S1B S 0.50036(6) 0.66355(5) 0.43845(6) 0.04535(17) Uani 1 1 d .
S2B S 0.43824(5) 0.62033(4) 0.27590(5) 0.03941(15) Uani 1 1 d .
O1B O 0.2500 0.5000 0.15762(19) 0.0418(6) Uani 1 2 d S
N1B N 0.2500 0.5000 0.5258(2) 0.0375(6) Uani 1 2 d S
N2B N 0.40971(19) 0.60355(14) 0.52256(17) 0.0440(5) Uani 1 1 d .
C1B C 0.3314(2) 0.55247(15) 0.46500(19) 0.0343(5) Uani 1 1 d .
C2B C 0.33131(19) 0.55178(15) 0.33924(19) 0.0324(4) Uani 1 1 d .
C3B C 0.2500 0.5000 0.2690(3) 0.0321(6) Uani 1 2 d S
C4B C 0.2500 0.5000 0.6552(3) 0.0498(9) Uani 1 2 d S
H4BA H 0.1880 0.4598 0.6833 0.075 Uiso 1 1 calc R
H4BB H 0.2360 0.5616 0.6833 0.075 Uiso 0.25 1 calc PR
H4BC H 0.3260 0.4786 0.6833 0.075 Uiso 0.25 1 calc PR

loop_
_atom_site_aniso_label
_atom_site_aniso_U_11
_atom_site_aniso_U_22
_atom_site_aniso_U_33
_atom_site_aniso_U_23
_atom_site_aniso_U_13
_atom_site_aniso_U_12
S1A 0.0391(3) 0.0425(3) 0.0383(3) -0.0089(3) 0.0030(2) -0.0007(3)
S2A 0.0328(3) 0.0390(3) 0.0431(3) -0.0057(2) -0.0076(2) -0.0016(2)
O1A 0.0201(10) 0.0415(13) 0.0582(15) -0.0024(11) 0.000 0.000
N1A 0.0213(11) 0.0391(14) 0.0345(13) -0.0032(11) 0.000 0.000
N2A 0.0297(9) 0.0438(11) 0.0377(10) -0.0059(8) 0.0043(8) 0.0016(8)
C1A 0.0274(10) 0.0301(10) 0.0295(10) 0.0035(8) 0.0006(8) 0.0002(8)
C2A 0.0253(9) 0.0272(10) 0.0329(10) 0.0034(8) -0.0013(8) -0.0013(8)
C3A 0.0253(14) 0.0268(14) 0.0371(15) 0.0034(12) 0.000 0.000
C4A 0.0209(15) 0.073(3) 0.063(2) -0.026(2) 0.000 0.000
S1B 0.0441(3) 0.0462(4) 0.0457(3) -0.0109(3) -0.0044(3) -0.0111(3)
S2B 0.0355(3) 0.0441(3) 0.0385(3) -0.0018(2) -0.0007(2) -0.0110(2)
O1B 0.0409(13) 0.0560(15) 0.0283(11) 0.000 0.000 -0.0127(11)
N1B 0.0450(16) 0.0393(15) 0.0284(13) 0.000 0.000 -0.0036(12)
N2B 0.0484(12) 0.0465(12) 0.0370(11) -0.0083(9) -0.0036(9) -0.0072(10)
C1B 0.0377(12) 0.0319(11) 0.0331(11) -0.0030(9) -0.0023(9) 0.0026(9)
C2B 0.0316(11) 0.0314(11) 0.0343(11) -0.0001(9) -0.0012(9) -0.0015(9)
C3B 0.0302(15) 0.0332(15) 0.0329(15) 0.000 0.000 -0.0019(12)
C4B 0.065(3) 0.054(2) 0.0303(17) 0.000 0.000 -0.0123(19)

loop_
_atom_type_symbol
_atom_type_description
_atom_type_scat_dispersion_real
_atom_type_scat_dispersion_imag
_atom_type_scat_source
C C 0.0033 0.0016 'International Tables Vol C Tables 4.2.6.8 and 6.1.1.4'
H H 0.0000 0.0000 'International Tables Vol C Tables 4.2.6.8 and 6.1.1.4'
N N 0.0061 0.0033 'International Tables Vol C Tables 4.2.6.8 and 6.1.1.4'
O O 0.0106 0.0060 'International Tables Vol C Tables 4.2.6.8 and 6.1.1.4'
S S 0.1246 0.1234 'International Tables Vol C Tables 4.2.6.8 and 6.1.1.4'

loop_
_geom_angle_atom_site_label_1
_geom_angle_atom_site_label_2
_geom_angle_atom_site_label_3
_geom_angle
_geom_angle_site_symmetry_1
_geom_angle_site_symmetry_3
N2A S1A S2A 98.42(7) . .
C2A S2A S1A 91.59(7) . .
C1A N1A C1A 119.3(2) 4_565 .
C1A N1A C4A 120.35(12) 4_565 .
C1A N1A C4A 120.36(12) . .
C1A N2A S1A 115.23(16) . .
N2A C1A N1A 120.35(19) . .
N2A C1A C2A 119.89(19) . .
N1A C1A C2A 119.76(19) . .
C3A C2A C1A 124.1(2) . .
C3A C2A S2A 121.20(16) . .
C1A C2A S2A 114.69(16) . .
O1A C3A C2A 123.77(13) . 4_565
O1A C3A C2A 123.77(13) . .
C2A C3A C2A 112.5(3) 4_565 .
N2B S1B S2B 98.75(7) . .
C2B S2B S1B 91.99(8) . .
C1B N1B C1B 119.6(3) . 2_565
C1B N1B C4B 120.20(13) . .
C1B N1B C4B 120.20(13) 2_565 .
C1B N2B S1B 114.69(16) . .
N2B C1B N1B 120.1(2) . .
N2B C1B C2B 120.0(2) . .
N1B C1B C2B 119.9(2) . .
C3B C2B C1B 124.4(2) . .
C3B C2B S2B 121.04(17) . .
C1B C2B S2B 114.55(16) . .
O1B C3B C2B 124.11(13) . .
O1B C3B C2B 124.11(13) . 2_565
C2B C3B C2B 111.8(3) . 2_565

loop_
_geom_bond_atom_site_label_1
_geom_bond_atom_site_label_2
_geom_bond_distance
_geom_bond_site_symmetry_2
S1A N2A 1.636(2) .
S1A S2A 2.0772(9) .
S2A C2A 1.712(2) .
O1A C3A 1.277(3) .
N1A C1A 1.374(2) 4_565
N1A C1A 1.374(2) .
N1A C4A 1.468(4) .
N2A C1A 1.309(3) .
C1A C2A 1.425(3) .
C2A C3A 1.413(3) .
C3A C2A 1.413(3) 4_565
S1B N2B 1.642(2) .
S1B S2B 2.0696(9) .
S2B C2B 1.712(2) .
O1B C3B 1.265(3) .
N1B C1B 1.372(3) .
N1B C1B 1.372(3) 2_565
N1B C4B 1.470(4) .
N2B C1B 1.319(3) .
C1B C2B 1.429(3) .
C2B C3B 1.423(3) .
C3B C2B 1.423(3) 2_565
